data_2232233
loop_
_publ_author_name
'Wu, Qi'

_publ_section_title
;
 Potassium pentaborate
;
_journal_coeditor_code FI2113
_journal_issue 11
_journal_name_full 'Acta Crystallographica Section E'
_journal_page_first i67
_journal_paper_doi 10.1107/S1600536811043807
_journal_volume 67
_journal_year 2011
_chemical_formula_iupac 'K [B5 O7 (O H)2]'
_chemical_formula_moiety 'K +, B5 H2 O9 -'
_chemical_formula_sum 'B5 H2 K O9'
_chemical_formula_weight 239.17
_chemical_name_systematic
;
Potassium pentaborate
;
_space_group_IT_number 14
_symmetry_cell_setting monoclinic
_symmetry_space_group_name_Hall '-P 2ybc'
_symmetry_space_group_name_H-M 'P 1 21/c 1'
_atom_sites_solution_hydrogens geom
_atom_sites_solution_primary direct
_atom_sites_solution_secondary difmap
_audit_creation_method SHELXL97
_cell_angle_alpha 90.00
_cell_angle_beta 119.132(2)
_cell_angle_gamma 90.00
_cell_formula_units_Z 4
_cell_length_a 7.6690(3)
_cell_length_b 9.0445(3)
_cell_length_c 12.2304(4)
_cell_measurement_reflns_used 6851
_cell_measurement_temperature 100(2)
_cell_measurement_theta_max 30.53
_cell_measurement_theta_min 2.95
_cell_volume 741.02(5)
_computing_cell_refinement 'SAINT (Bruker, 2009)'
_computing_data_collection 'APEX2 (Bruker, 2009)'
_computing_data_reduction 'SAINT (Bruker, 2009)'
_computing_molecular_graphics 'SHELXTL (Sheldrick, 2008<i>b</i>)'
_computing_publication_material 'SHELXTL (Sheldrick, 2008<i>b</i>)'
_computing_structure_refinement 'SHELXL97 (Sheldrick, 2008<i>b</i>)'
_computing_structure_solution 'SHELXS97 (Sheldrick, 2008<i>b</i>)'
_diffrn_ambient_temperature 100(2)
_diffrn_detector_area_resol_mean 83.33
_diffrn_measured_fraction_theta_full 1.000
_diffrn_measured_fraction_theta_max 1.000
_diffrn_measurement_device_type 'Bruker APEXII'
_diffrn_measurement_method '\f and \w scans'
_diffrn_radiation_monochromator graphite
_diffrn_radiation_source 'fine-focus sealed tube'
_diffrn_radiation_type MoK\a
_diffrn_radiation_wavelength 0.71073
_diffrn_reflns_av_R_equivalents 0.0272
_diffrn_reflns_av_sigmaI/netI 0.0144
_diffrn_reflns_limit_h_max 8
_diffrn_reflns_limit_h_min -9
_diffrn_reflns_limit_k_max 11
_diffrn_reflns_limit_k_min -11
_diffrn_reflns_limit_l_max 15
_diffrn_reflns_limit_l_min -15
_diffrn_reflns_number 13002
_diffrn_reflns_theta_full 26.00
_diffrn_reflns_theta_max 26.00
_diffrn_reflns_theta_min 2.95
_exptl_absorpt_coefficient_mu 0.743
_exptl_absorpt_correction_T_max 0.9096
_exptl_absorpt_correction_T_min 0.8778
_exptl_absorpt_correction_type multi-scan
_exptl_absorpt_process_details '(SADABS; Sheldrick, 2008<i>a</i>)'
_exptl_crystal_colour colourless
_exptl_crystal_density_diffrn 2.144
_exptl_crystal_density_method 'not measured'
_exptl_crystal_description rod
_exptl_crystal_F_000 472
_exptl_crystal_size_max 0.14
_exptl_crystal_size_mid 0.09
_exptl_crystal_size_min 0.07
_refine_diff_density_max 0.772
_refine_diff_density_min -0.869
_refine_ls_extinction_method none
_refine_ls_goodness_of_fit_ref 1.002
_refine_ls_hydrogen_treatment constr
_refine_ls_matrix_type full
_refine_ls_number_parameters 136
_refine_ls_number_reflns 1452
_refine_ls_number_restraints 0
_refine_ls_restrained_S_all 1.002
_refine_ls_R_factor_all 0.0320
_refine_ls_R_factor_gt 0.0297
_refine_ls_shift/su_max_lt 0.001
_refine_ls_shift/su_mean 0.000
_refine_ls_structure_factor_coef Fsqd
_refine_ls_weighting_details 'calc w = 1/[\s^2^(Fo^2^)+(0.0260P)^2^+1.7263P] where P=(Fo^2^+2Fc^2^)/3'
_refine_ls_weighting_scheme calc
_refine_ls_wR_factor_gt 0.0708
_refine_ls_wR_factor_ref 0.0722
_reflns_number_gt 1343
_reflns_number_total 1452
_reflns_threshold_expression I>2\s(I)
_cod_data_source_file fi2113.cif
_cod_data_source_block I
_cod_original_cell_volume 741.01(5)
_cod_original_sg_symbol_H-M 'P 21/c'
_cod_database_code 2232233
_cod_database_fobs_code 2232233

loop_
_symmetry_equiv_pos_as_xyz
'x, y, z'
'-x, y+1/2, -z+1/2'
'-x, -y, -z'
'x, -y-1/2, z-1/2'

loop_
_atom_site_type_symbol
_atom_site_label
_atom_site_fract_x
_atom_site_fract_y
_atom_site_fract_z
_atom_site_U_iso_or_equiv
_atom_site_adp_type
_atom_site_calc_flag
_atom_site_refinement_flags
_atom_site_occupancy
_atom_site_symmetry_multiplicity
O O4 -0.2494(2) -0.13046(15) -0.14778(13) 0.0093(3) Uani d . 1 1
O O5 -0.0757(2) -0.32468(15) -0.19460(13) 0.0095(3) Uani d . 1 1
O O6 0.0327(2) -0.25360(15) 0.01760(12) 0.0096(3) Uani d . 1 1
O O7 -0.4011(2) -0.14669(15) -0.50951(12) 0.0097(3) Uani d . 1 1
O O8 0.1858(2) -0.45303(15) -0.01975(13) 0.0091(3) Uani d . 1 1
O O9 -0.4141(2) -0.26660(15) -0.33902(12) 0.0095(3) Uani d . 1 1
O O10 -0.6325(2) -0.33377(16) -0.55281(13) 0.0111(3) Uani d . 1 1
H H10A -0.7360 -0.3223 -0.5465 0.017 Uiso d R 1 1
O O11 -0.1489(2) -0.08947(15) -0.30142(13) 0.0101(3) Uani d . 1 1
O O12 -0.1416(2) -0.06260(16) 0.05911(13) 0.0108(3) Uani d . 1 1
H H12A -0.0286 -0.0380 0.1172 0.016 Uiso d R 1 1
B B1 0.0458(3) -0.3419(2) -0.0712(2) 0.0088(4) Uani d . 1 1
B B2 -0.1192(3) -0.1489(2) -0.0252(2) 0.0094(4) Uani d . 1 1
B B3 -0.4815(3) -0.2516(2) -0.4635(2) 0.0095(4) Uani d . 1 1
B B4 -0.2217(3) -0.2019(2) -0.2457(2) 0.0093(4) Uani d . 1 1
B B5 0.2421(3) -0.5629(2) -0.0753(2) 0.0091(4) Uani d . 1 1
K K1 0.34799(7) -0.07665(5) -0.26481(4) 0.01448(14) Uani d . 1 1

loop_
_atom_site_aniso_label
_atom_site_aniso_U_11
_atom_site_aniso_U_22
_atom_site_aniso_U_33
_atom_site_aniso_U_12
_atom_site_aniso_U_13
_atom_site_aniso_U_23
O4 0.0097(7) 0.0089(7) 0.0088(7) 0.0014(5) 0.0040(6) 0.0006(5)
O5 0.0104(7) 0.0097(7) 0.0085(7) 0.0015(5) 0.0047(6) 0.0002(5)
O6 0.0104(7) 0.0098(7) 0.0080(7) 0.0016(5) 0.0041(6) -0.0002(5)
O7 0.0109(7) 0.0097(7) 0.0080(6) -0.0017(6) 0.0040(6) -0.0001(5)
O8 0.0102(7) 0.0092(7) 0.0077(6) 0.0014(5) 0.0043(6) 0.0001(5)
O9 0.0093(7) 0.0100(7) 0.0089(7) -0.0010(5) 0.0041(6) 0.0008(5)
O10 0.0096(7) 0.0126(7) 0.0112(7) -0.0027(6) 0.0051(6) -0.0009(6)
O11 0.0092(7) 0.0112(7) 0.0085(7) -0.0021(5) 0.0032(6) 0.0009(5)
O12 0.0098(7) 0.0115(7) 0.0095(7) 0.0018(5) 0.0035(6) -0.0015(5)
B1 0.0095(10) 0.0070(10) 0.0105(10) -0.0015(8) 0.0052(9) -0.0004(8)
B2 0.0101(10) 0.0073(10) 0.0124(11) -0.0014(8) 0.0067(9) 0.0003(8)
B3 0.0097(10) 0.0074(10) 0.0118(11) 0.0016(8) 0.0054(9) -0.0003(8)
B4 0.0098(10) 0.0083(10) 0.0092(10) 0.0000(8) 0.0043(9) 0.0005(8)
B5 0.0100(10) 0.0082(10) 0.0111(10) -0.0005(8) 0.0067(9) 0.0000(8)
K1 0.0143(2) 0.0188(3) 0.0091(2) 0.00475(18) 0.00474(18) 0.00124(17)

loop_
_atom_type_symbol
_atom_type_description
_atom_type_scat_dispersion_real
_atom_type_scat_dispersion_imag
_atom_type_scat_source
B B 0.0013 0.0007 'International Tables Vol C Tables 4.2.6.8 and 6.1.1.4'
H H 0.0000 0.0000 'International Tables Vol C Tables 4.2.6.8 and 6.1.1.4'
K K 0.2009 0.2494 'International Tables Vol C Tables 4.2.6.8 and 6.1.1.4'
O O 0.0106 0.0060 'International Tables Vol C Tables 4.2.6.8 and 6.1.1.4'

loop_
_geom_angle_atom_site_label_1
_geom_angle_atom_site_label_2
_geom_angle_atom_site_label_3
_geom_angle_site_symmetry_1
_geom_angle_site_symmetry_3
_geom_angle
B2 O4 B4 . . 122.10(16)
B1 O5 B4 . . 121.96(16)
B1 O6 B2 . . 117.54(16)
B5 O7 B3 2_554 . 118.31(16)
B1 O8 B5 . . 131.13(17)
B3 O9 B4 . . 121.29(16)
B3 O10 H10A . . 109.4
B5 O11 B4 2_554 . 121.94(16)
B2 O12 H12A . . 109.4
O5 B1 O8 . . 123.92(19)
O5 B1 O6 . . 122.50(18)
O8 B1 O6 . . 113.46(17)
O4 B2 O12 . . 118.11(18)
O4 B2 O6 . . 122.32(18)
O12 B2 O6 . . 119.56(18)
O9 B3 O10 . . 123.79(19)
O9 B3 O7 . . 121.38(18)
O10 B3 O7 . . 114.82(17)
O4 B4 O11 . . 108.14(16)
O4 B4 O9 . . 108.59(16)
O11 B4 O9 . . 112.07(16)
O4 B4 O5 . . 111.51(16)
O11 B4 O5 . . 109.41(16)
O9 B4 O5 . . 107.14(16)
O11 B5 O7 2_544 2_544 122.64(18)
O11 B5 O8 2_544 . 123.92(19)
O7 B5 O8 2_544 . 113.41(18)

loop_
_geom_bond_atom_site_label_1
_geom_bond_atom_site_label_2
_geom_bond_site_symmetry_2
_geom_bond_distance
O4 B2 . 1.347(3)
O4 B4 . 1.464(3)
O5 B1 . 1.342(3)
O5 B4 . 1.482(3)
O6 B1 . 1.391(3)
O6 B2 . 1.391(3)
O7 B5 2_554 1.381(3)
O7 B3 . 1.391(3)
O8 B1 . 1.379(3)
O8 B5 . 1.386(3)
O9 B3 . 1.356(3)
O9 B4 . 1.477(3)
O10 B3 . 1.362(3)
O10 H10A . 0.8400
O11 B5 2_554 1.339(3)
O11 B4 . 1.477(3)
O12 B2 . 1.369(3)
O12 H12A . 0.8400
B5 O11 2_544 1.339(3)
B5 O7 2_544 1.381(3)

loop_
_geom_hbond_atom_site_label_D
_geom_hbond_atom_site_label_H
_geom_hbond_atom_site_label_A
_geom_hbond_site_symmetry_A
_geom_hbond_distance_DH
_geom_hbond_distance_HA
_geom_hbond_distance_DA
_geom_hbond_angle_DHA
O10 H10A O6 4_455 0.84 2.36 3.179(2) 164
O12 H12A O11 3 0.84 2.30 3.0346(19) 147
O12 H12A O4 3 0.84 2.50 3.170(2) 138

loop_
_geom_torsion_atom_site_label_1
_geom_torsion_atom_site_label_2
_geom_torsion_atom_site_label_3
_geom_torsion_atom_site_label_4
_geom_torsion_site_symmetry_1
_geom_torsion_site_symmetry_4
_geom_torsion
B4 O5 B1 O8 . . -178.99(18)
B4 O5 B1 O6 . . 5.3(3)
B5 O8 B1 O5 . . 3.4(3)
B5 O8 B1 O6 . . 179.45(18)
B2 O6 B1 O5 . . 3.0(3)
B2 O6 B1 O8 . . -173.13(17)
B4 O4 B2 O12 . . 171.24(17)
B4 O4 B2 O6 . . -10.0(3)
B1 O6 B2 O4 . . -0.7(3)
B1 O6 B2 O12 . . 178.03(17)
B4 O9 B3 O10 . . 165.13(18)
B4 O9 B3 O7 . . -16.1(3)
B5 O7 B3 O9 2_554 . 3.6(3)
B5 O7 B3 O10 2_554 . -177.49(17)
B2 O4 B4 O11 . . -103.7(2)
B2 O4 B4 O9 . . 134.42(18)
B2 O4 B4 O5 . . 16.6(3)
B5 O11 B4 O4 2_554 . -125.34(19)
B5 O11 B4 O9 2_554 . -5.7(3)
B5 O11 B4 O5 2_554 . 113.01(19)
B3 O9 B4 O4 . . 135.83(18)
B3 O9 B4 O11 . . 16.4(3)
B3 O9 B4 O5 . . -103.6(2)
B1 O5 B4 O4 . . -14.3(3)
B1 O5 B4 O11 . . 105.3(2)
B1 O5 B4 O9 . . -132.97(18)
B1 O8 B5 O11 . 2_544 -6.9(3)
B1 O8 B5 O7 . 2_544 175.04(18)
